data_7123639
loop_
_publ_author_name
'Han, Tian'
'Ding, Yousong'
'Li, Zi-Han'
'Yu, Ke-Xin'
'Zhai, Yuan-Qi'
'Chilton, Nicholas F.'
'Zheng, Yan-Zhen'

_publ_section_title
;
 Dichlorido-bridged dinuclear Dy(III) single-molecule magnet with an
 effective energy barrier larger than 600 K
;
_journal_name_full 'Chemical Communications'
_journal_paper_doi 10.1039/C9CC02436K
_journal_year 2019
_chemical_formula_sum 'C56 H106 Cl2 Dy2 N4 O2'
_chemical_formula_weight 1263.35
_space_group_IT_number 2
_space_group_name_Hall '-P 1'
_space_group_name_H-M_alt 'P -1'
_symmetry_cell_setting triclinic
_symmetry_space_group_name_Hall '-P 1'
_symmetry_space_group_name_H-M 'P -1'
_atom_sites_solution_hydrogens geom
_atom_sites_solution_primary direct
_atom_sites_solution_secondary difmap
_audit_creation_method SHELXL-97
_audit_update_record
;
2015-08-25 deposited with the CCDC.    2019-06-11 downloaded from the CCDC.
;
_cell_angle_alpha 108.8510(10)
_cell_angle_beta 105.6940(10)
_cell_angle_gamma 102.0520(10)
_cell_formula_units_Z 1
_cell_length_a 11.0806(8)
_cell_length_b 11.5773(9)
_cell_length_c 13.7888(10)
_cell_measurement_temperature 293(2)
_cell_volume 1524.0(2)
_computing_structure_refinement 'SHELXL-97 (Sheldrick, 1997)'
_computing_structure_solution 'SHELXS-97 (Sheldrick, 1990)'
_diffrn_ambient_temperature 293(2)
_diffrn_measured_fraction_theta_full 0.981
_diffrn_measured_fraction_theta_max 0.981
_diffrn_measurement_device_type 'CCD area detector'
_diffrn_measurement_method 'phi and omega scans'
_diffrn_radiation_monochromator graphite
_diffrn_radiation_source 'fine-focus sealed tube'
_diffrn_radiation_type MoK\a
_diffrn_radiation_wavelength 0.71073
_diffrn_reflns_av_R_equivalents 0.0168
_diffrn_reflns_av_sigmaI/netI 0.0214
_diffrn_reflns_limit_h_max 14
_diffrn_reflns_limit_h_min -14
_diffrn_reflns_limit_k_max 14
_diffrn_reflns_limit_k_min -15
_diffrn_reflns_limit_l_max 17
_diffrn_reflns_limit_l_min -14
_diffrn_reflns_number 16593
_diffrn_reflns_theta_full 27.57
_diffrn_reflns_theta_max 27.57
_diffrn_reflns_theta_min 1.68
_exptl_absorpt_coefficient_mu 2.560
_exptl_absorpt_correction_T_max 0.515
_exptl_absorpt_correction_T_min 0.300
_exptl_absorpt_correction_type multi-scan
_exptl_crystal_colour colorless
_exptl_crystal_density_diffrn 1.376
_exptl_crystal_density_method 'not measured'
_exptl_crystal_description block
_exptl_crystal_F_000 652
_refine_diff_density_max 1.051
_refine_diff_density_min -0.481
_refine_diff_density_rms 0.074
_refine_ls_extinction_method none
_refine_ls_goodness_of_fit_ref 1.026
_refine_ls_hydrogen_treatment mixed
_refine_ls_matrix_type full
_refine_ls_number_parameters 298
_refine_ls_number_reflns 6916
_refine_ls_number_restraints 0
_refine_ls_restrained_S_all 1.026
_refine_ls_R_factor_all 0.0279
_refine_ls_R_factor_gt 0.0240
_refine_ls_shift/su_max 0.001
_refine_ls_shift/su_mean 0.000
_refine_ls_structure_factor_coef Fsqd
_refine_ls_weighting_details 'calc w=1/[\s^2^(Fo^2^)+(0.0318P)^2^+1.1253P] where P=(Fo^2^+2Fc^2^)/3'
_refine_ls_weighting_scheme calc
_refine_ls_wR_factor_gt 0.0581
_refine_ls_wR_factor_ref 0.0603
_reflns_number_gt 6343
_reflns_number_total 6916
_reflns_threshold_expression >2sigma(I)
_cod_data_source_file c9cc02436k2.cif
_cod_data_source_block 1
_cod_original_sg_symbol_H-M P-1
_cod_database_code 7123639

loop_
_symmetry_equiv_pos_as_xyz
'x, y, z'
'-x, -y, -z'

loop_
_atom_site_label
_atom_site_type_symbol
_atom_site_fract_x
_atom_site_fract_y
_atom_site_fract_z
_atom_site_U_iso_or_equiv
_atom_site_adp_type
_atom_site_occupancy
_atom_site_symmetry_multiplicity
_atom_site_calc_flag
_atom_site_refinement_flags
Dy1 Dy 0.963424(11) 0.489076(11) 0.141469(9) 0.03190(5) Uani 1 1 d .
Cl1 Cl 0.87362(7) 0.56140(8) -0.02861(6) 0.04513(16) Uani 1 1 d .
O1 O 1.0752(2) 0.3751(2) 0.2370(2) 0.0544(5) Uani 1 1 d .
N1 N 0.7721(2) 0.3616(2) 0.11358(19) 0.0409(5) Uani 1 1 d .
N2 N 1.0433(2) 0.6770(2) 0.27877(19) 0.0404(5) Uani 1 1 d .
C1 C 1.1756(3) 0.7542(3) 0.3631(2) 0.0420(6) Uani 1 1 d .
H1A H 1.1881 0.8448 0.3751 0.050 Uiso 1 1 calc R
C2 C 1.2828(3) 0.7167(3) 0.3233(3) 0.0520(7) Uani 1 1 d .
H2A H 1.2723 0.7251 0.2540 0.062 Uiso 1 1 calc R
H2B H 1.2719 0.6270 0.3102 0.062 Uiso 1 1 calc R
C3 C 1.1964(3) 0.7452(4) 0.4741(3) 0.0572(8) Uani 1 1 d .
H3A H 1.1316 0.7735 0.5023 0.069 Uiso 1 1 calc R
H3B H 1.1823 0.6559 0.4642 0.069 Uiso 1 1 calc R
C4 C 1.3349(4) 0.8273(4) 0.5573(3) 0.0693(10) Uani 1 1 d .
H4A H 1.3475 0.8254 0.6329 0.083 Uiso 1 1 d R
H4B H 1.3454 0.9249 0.5771 0.083 Uiso 1 1 d R
H11 H 1.3499 0.8809 0.6196 0.083 Uiso 1 1 d R
C5 C 1.4421(4) 0.7949(4) 0.5170(3) 0.0705(11) Uani 1 1 d .
H5A H 1.4412 0.7090 0.5113 0.085 Uiso 1 1 calc R
H5B H 1.5279 0.8554 0.5697 0.085 Uiso 1 1 calc R
C6 C 1.4227(3) 0.8006(4) 0.4063(3) 0.0644(9) Uani 1 1 d .
H6A H 1.4874 0.7708 0.3789 0.077 Uiso 1 1 calc R
H6B H 1.4370 0.8892 0.4142 0.077 Uiso 1 1 calc R
C13 C 0.9503(3) 0.7480(3) 0.2621(2) 0.0440(6) Uani 1 1 d .
H13 H 0.8693 0.6841 0.2023 0.053 Uiso 1 1 calc R
C14 C 0.9926(4) 0.8530(3) 0.2212(3) 0.0564(8) Uani 1 1 d .
H14A H 1.0705 0.9218 0.2785 0.068 Uiso 1 1 calc R
H14B H 1.0159 0.8165 0.1576 0.068 Uiso 1 1 calc R
C15 C 0.8813(5) 0.9084(4) 0.1898(4) 0.0814(12) Uani 1 1 d .
H15A H 0.9116 0.9759 0.1664 0.098 Uiso 1 1 calc R
H15B H 0.8060 0.8409 0.1285 0.098 Uiso 1 1 calc R
C16 C 0.8381(6) 0.9631(5) 0.2850(5) 0.0963(16) Uani 1 1 d .
H16A H 0.7641 0.9925 0.2610 0.116 Uiso 1 1 calc R
H16B H 0.9104 1.0368 0.3435 0.116 Uiso 1 1 calc R
C17 C 0.7973(5) 0.8626(5) 0.3284(4) 0.0872(14) Uani 1 1 d .
H17A H 0.7179 0.7941 0.2727 0.105 Uiso 1 1 calc R
H17B H 0.7765 0.9018 0.3927 0.105 Uiso 1 1 calc R
C18 C 0.9070(4) 0.8051(4) 0.3590(3) 0.0587(8) Uani 1 1 d .
H18A H 0.8756 0.7381 0.3825 0.070 Uiso 1 1 calc R
H18B H 0.9829 0.8719 0.4203 0.070 Uiso 1 1 calc R
C19 C 0.6627(3) 0.3697(3) 0.1535(3) 0.0507(7) Uani 1 1 d .
H19 H 0.5969 0.2831 0.1182 0.061 Uiso 1 1 calc R
C20 C 0.5939(4) 0.4591(5) 0.1223(5) 0.0847(14) Uani 1 1 d .
H20A H 0.5544 0.4257 0.0427 0.102 Uiso 1 1 calc R
H20B H 0.6594 0.5431 0.1478 0.102 Uiso 1 1 calc R
C21 C 0.4856(5) 0.4755(7) 0.1704(6) 0.117(2) Uani 1 1 d .
H21A H 0.4528 0.5414 0.1548 0.141 Uiso 1 1 calc R
H21B H 0.4122 0.3951 0.1347 0.141 Uiso 1 1 calc R
C22 C 0.5348(6) 0.5122(5) 0.2910(6) 0.1043(19) Uani 1 1 d .
H22A H 0.5988 0.5985 0.3276 0.125 Uiso 1 1 calc R
H22B H 0.4613 0.5135 0.3164 0.125 Uiso 1 1 calc R
C23 C 0.5971(5) 0.4220(5) 0.3210(4) 0.0874(14) Uani 1 1 d .
H23A H 0.5302 0.3382 0.2924 0.105 Uiso 1 1 calc R
H23B H 0.6334 0.4528 0.4006 0.105 Uiso 1 1 calc R
C24 C 0.7082(4) 0.4073(4) 0.2761(3) 0.0684(10) Uani 1 1 d .
H24A H 0.7808 0.4882 0.3129 0.082 Uiso 1 1 calc R
H24B H 0.7411 0.3420 0.2931 0.082 Uiso 1 1 calc R
C25 C 1.0422(5) 0.3587(5) 0.3276(3) 0.0765(11) Uani 1 1 d .
H25A H 0.9542 0.2969 0.3006 0.092 Uiso 1 1 calc R
H25B H 1.0443 0.4402 0.3788 0.092 Uiso 1 1 calc R
C26 C 1.1575(6) 0.2985(6) 0.2123(5) 0.1028(19) Uani 1 1 d .
H26A H 1.2306 0.3461 0.1997 0.123 Uiso 1 1 calc R
H26B H 1.1067 0.2199 0.1467 0.123 Uiso 1 1 calc R
C27 C 1.2074(7) 0.2677(9) 0.3081(7) 0.160(4) Uani 1 1 d .
H27A H 1.1896 0.1754 0.2846 0.192 Uiso 1 1 calc R
H27B H 1.3025 0.3103 0.3447 0.192 Uiso 1 1 calc R
C28 C 1.1415(7) 0.3118(8) 0.3815(6) 0.139(3) Uani 1 1 d .
H28A H 1.2046 0.3806 0.4501 0.167 Uiso 1 1 calc R
H28B H 1.0994 0.2416 0.3976 0.167 Uiso 1 1 calc R
C33 C 0.7469(3) 0.2402(3) 0.0221(3) 0.0526(7) Uani 1 1 d .
H33 H 0.8254 0.2536 0.0019 0.063 Uiso 1 1 calc R
C34 C 0.7411(5) 0.1261(4) 0.0523(3) 0.0739(11) Uani 1 1 d .
H34A H 0.6664 0.1088 0.0754 0.089 Uiso 1 1 calc R
H34B H 0.8213 0.1463 0.1138 0.089 Uiso 1 1 calc R
C35 C 0.7267(6) 0.0038(4) -0.0457(4) 0.1011(18) Uani 1 1 d .
H35A H 0.8066 0.0167 -0.0628 0.121 Uiso 1 1 calc R
H35B H 0.7160 -0.0694 -0.0253 0.121 Uiso 1 1 calc R
C36 C 0.6089(6) -0.0248(4) -0.1462(4) 0.1010(17) Uani 1 1 d .
H36A H 0.6043 -0.0992 -0.2070 0.121 Uiso 1 1 calc R
H36B H 0.5283 -0.0458 -0.1312 0.121 Uiso 1 1 calc R
C37 C 0.6174(5) 0.0854(4) -0.1775(3) 0.0850(13) Uani 1 1 d .
H37A H 0.5386 0.0647 -0.2404 0.102 Uiso 1 1 calc R
H37B H 0.6934 0.1011 -0.1993 0.102 Uiso 1 1 calc R
C38 C 0.6305(4) 0.2081(4) -0.0828(3) 0.0630(9) Uani 1 1 d .
H38A H 0.6430 0.2799 -0.1049 0.076 Uiso 1 1 calc R
H38B H 0.5492 0.1965 -0.0678 0.076 Uiso 1 1 calc R

loop_
_atom_site_aniso_label
_atom_site_aniso_U_11
_atom_site_aniso_U_22
_atom_site_aniso_U_33
_atom_site_aniso_U_23
_atom_site_aniso_U_13
_atom_site_aniso_U_12
Dy1 0.03058(7) 0.03242(7) 0.02700(7) 0.00759(5) 0.00993(5) 0.00690(5)
Cl1 0.0429(3) 0.0665(5) 0.0370(3) 0.0244(3) 0.0189(3) 0.0277(3)
O1 0.0542(13) 0.0584(14) 0.0629(14) 0.0343(12) 0.0225(11) 0.0254(11)
N1 0.0355(11) 0.0434(13) 0.0390(12) 0.0138(10) 0.0137(9) 0.0078(10)
N2 0.0441(12) 0.0352(12) 0.0344(12) 0.0081(10) 0.0117(10) 0.0114(10)
C1 0.0471(15) 0.0311(13) 0.0332(14) 0.0035(11) 0.0083(11) 0.0081(11)
C2 0.0493(17) 0.0482(17) 0.0454(17) 0.0086(14) 0.0160(14) 0.0081(14)
C3 0.061(2) 0.066(2) 0.0363(16) 0.0149(15) 0.0129(14) 0.0187(16)
C4 0.074(2) 0.073(3) 0.0333(17) 0.0055(16) 0.0012(16) 0.021(2)
C5 0.057(2) 0.065(2) 0.062(2) 0.0129(19) -0.0028(17) 0.0196(18)
C6 0.0437(17) 0.060(2) 0.067(2) 0.0101(18) 0.0131(16) 0.0087(15)
C13 0.0463(15) 0.0401(15) 0.0392(15) 0.0102(12) 0.0143(12) 0.0126(12)
C14 0.070(2) 0.0502(18) 0.0503(19) 0.0222(15) 0.0200(16) 0.0224(16)
C15 0.100(3) 0.071(3) 0.079(3) 0.039(2) 0.020(2) 0.041(2)
C16 0.112(4) 0.084(3) 0.112(4) 0.039(3) 0.044(3) 0.066(3)
C17 0.092(3) 0.090(3) 0.100(3) 0.032(3) 0.053(3) 0.056(3)
C18 0.069(2) 0.055(2) 0.054(2) 0.0142(16) 0.0307(17) 0.0253(17)
C19 0.0422(15) 0.0563(19) 0.0580(19) 0.0254(16) 0.0243(14) 0.0127(13)
C20 0.068(2) 0.118(4) 0.124(4) 0.083(3) 0.056(3) 0.057(3)
C21 0.081(3) 0.166(6) 0.186(7) 0.115(6) 0.084(4) 0.084(4)
C22 0.106(4) 0.086(3) 0.160(6) 0.049(4) 0.098(4) 0.045(3)
C23 0.103(3) 0.089(3) 0.089(3) 0.030(3) 0.067(3) 0.033(3)
C24 0.074(2) 0.079(3) 0.064(2) 0.028(2) 0.040(2) 0.031(2)
C25 0.096(3) 0.088(3) 0.051(2) 0.035(2) 0.024(2) 0.034(2)
C26 0.114(4) 0.134(4) 0.154(5) 0.106(4) 0.089(4) 0.094(4)
C27 0.155(6) 0.270(10) 0.222(8) 0.208(8) 0.117(6) 0.156(7)
C28 0.141(6) 0.211(8) 0.121(5) 0.120(6) 0.043(5) 0.087(6)
C33 0.0487(17) 0.0470(17) 0.0461(17) 0.0114(14) 0.0073(13) 0.0091(13)
C34 0.085(3) 0.054(2) 0.060(2) 0.0191(19) 0.005(2) 0.0139(19)
C35 0.139(5) 0.047(2) 0.079(3) 0.012(2) 0.003(3) 0.027(3)
C36 0.120(4) 0.057(3) 0.069(3) 0.006(2) 0.004(3) -0.011(3)
C37 0.097(3) 0.069(3) 0.050(2) 0.013(2) 0.005(2) -0.003(2)
C38 0.060(2) 0.063(2) 0.0485(19) 0.0190(17) 0.0063(16) 0.0099(17)

loop_
_atom_type_symbol
_atom_type_description
_atom_type_scat_dispersion_real
_atom_type_scat_dispersion_imag
_atom_type_scat_source
C C 0.0033 0.0016 'International Tables Vol C Tables 4.2.6.8 and 6.1.1.4'
H H 0.0000 0.0000 'International Tables Vol C Tables 4.2.6.8 and 6.1.1.4'
Cl Cl 0.1484 0.1585 'International Tables Vol C Tables 4.2.6.8 and 6.1.1.4'
Dy Dy -0.1892 4.4098 'International Tables Vol C Tables 4.2.6.8 and 6.1.1.4'
N N 0.0061 0.0033 'International Tables Vol C Tables 4.2.6.8 and 6.1.1.4'
O O 0.0106 0.0060 'International Tables Vol C Tables 4.2.6.8 and 6.1.1.4'

loop_
_geom_angle_atom_site_label_1
_geom_angle_atom_site_label_2
_geom_angle_atom_site_label_3
_geom_angle
_geom_angle_site_symmetry_1
_geom_angle_site_symmetry_3
N1 Dy1 N2 118.19(9) . .
N1 Dy1 O1 90.43(8) . .
N2 Dy1 O1 97.24(8) . .
N1 Dy1 Cl1 127.47(7) . 2_765
N2 Dy1 Cl1 114.29(6) . 2_765
O1 Dy1 Cl1 80.70(6) . 2_765
N1 Dy1 Cl1 96.00(6) . .
N2 Dy1 Cl1 99.59(6) . .
O1 Dy1 Cl1 156.43(6) . .
Cl1 Dy1 Cl1 77.39(2) 2_765 .
N1 Dy1 C33 28.43(9) . .
N2 Dy1 C33 146.52(9) . .
O1 Dy1 C33 84.58(9) . .
Cl1 Dy1 C33 99.04(7) 2_765 .
Cl1 Dy1 C33 90.33(7) . .
N1 Dy1 C13 102.22(9) . .
N2 Dy1 C13 27.80(8) . .
O1 Dy1 C13 121.90(8) . .
Cl1 Dy1 C13 126.39(6) 2_765 .
Cl1 Dy1 C13 78.87(6) . .
C33 Dy1 C13 128.44(9) . .
Dy1 Cl1 Dy1 102.61(2) 2_765 .
C26 O1 C25 107.6(3) . .
C26 O1 Dy1 132.5(2) . .
C25 O1 Dy1 119.1(2) . .
C33 N1 C19 115.4(2) . .
C33 N1 Dy1 106.72(18) . .
C19 N1 Dy1 137.6(2) . .
C13 N2 C1 115.6(2) . .
C13 N2 Dy1 108.31(17) . .
C1 N2 Dy1 134.01(18) . .
N2 C1 C2 110.7(2) . .
N2 C1 C3 114.6(3) . .
C2 C1 C3 108.5(3) . .
N2 C1 H1A 107.6 . .
C2 C1 H1A 107.6 . .
C3 C1 H1A 107.6 . .
C1 C2 C6 112.4(3) . .
C1 C2 H2A 109.1 . .
C6 C2 H2A 109.1 . .
C1 C2 H2B 109.1 . .
C6 C2 H2B 109.1 . .
H2A C2 H2B 107.9 . .
C4 C3 C1 111.7(3) . .
C4 C3 H3A 109.3 . .
C1 C3 H3A 109.3 . .
C4 C3 H3B 109.3 . .
C1 C3 H3B 109.3 . .
H3A C3 H3B 107.9 . .
C5 C4 C3 112.8(3) . .
C5 C4 H4A 112.2 . .
C3 C4 H4A 111.9 . .
C5 C4 H4B 110.1 . .
C3 C4 H4B 109.4 . .
H4A C4 H4B 99.6 . .
C5 C4 H11 123.5 . .
C3 C4 H11 123.6 . .
H4A C4 H11 44.3 . .
H4B C4 H11 55.3 . .
C4 C5 C6 111.2(3) . .
C4 C5 H5A 109.4 . .
C6 C5 H5A 109.4 . .
C4 C5 H5B 109.4 . .
C6 C5 H5B 109.4 . .
H5A C5 H5B 108.0 . .
C5 C6 C2 111.1(3) . .
C5 C6 H6A 109.4 . .
C2 C6 H6A 109.4 . .
C5 C6 H6B 109.4 . .
C2 C6 H6B 109.4 . .
H6A C6 H6B 108.0 . .
N2 C13 C18 116.2(3) . .
N2 C13 C14 114.6(3) . .
C18 C13 C14 108.9(3) . .
N2 C13 Dy1 43.89(12) . .
C18 C13 Dy1 134.7(2) . .
C14 C13 Dy1 116.44(19) . .
N2 C13 H13 105.3 . .
C18 C13 H13 105.3 . .
C14 C13 H13 105.3 . .
Dy1 C13 H13 62.4 . .
C15 C14 C13 111.1(3) . .
C15 C14 H14A 109.4 . .
C13 C14 H14A 109.4 . .
C15 C14 H14B 109.4 . .
C13 C14 H14B 109.4 . .
H14A C14 H14B 108.0 . .
C16 C15 C14 111.7(4) . .
C16 C15 H15A 109.3 . .
C14 C15 H15A 109.3 . .
C16 C15 H15B 109.3 . .
C14 C15 H15B 109.3 . .
H15A C15 H15B 107.9 . .
C15 C16 C17 110.9(4) . .
C15 C16 H16A 109.5 . .
C17 C16 H16A 109.5 . .
C15 C16 H16B 109.5 . .
C17 C16 H16B 109.5 . .
H16A C16 H16B 108.0 . .
C16 C17 C18 111.6(4) . .
C16 C17 H17A 109.3 . .
C18 C17 H17A 109.3 . .
C16 C17 H17B 109.3 . .
C18 C17 H17B 109.3 . .
H17A C17 H17B 108.0 . .
C17 C18 C13 112.0(3) . .
C17 C18 H18A 109.2 . .
C13 C18 H18A 109.2 . .
C17 C18 H18B 109.2 . .
C13 C18 H18B 109.2 . .
H18A C18 H18B 107.9 . .
N1 C19 C20 112.9(3) . .
N1 C19 C24 111.5(3) . .
C20 C19 C24 110.5(3) . .
N1 C19 H19 107.2 . .
C20 C19 H19 107.2 . .
C24 C19 H19 107.2 . .
C19 C20 C21 113.3(4) . .
C19 C20 H20A 108.9 . .
C21 C20 H20A 108.9 . .
C19 C20 H20B 108.9 . .
C21 C20 H20B 108.9 . .
H20A C20 H20B 107.7 . .
C22 C21 C20 112.3(4) . .
C22 C21 H21A 109.2 . .
C20 C21 H21A 109.2 . .
C22 C21 H21B 109.2 . .
C20 C21 H21B 109.2 . .
H21A C21 H21B 107.9 . .
C23 C22 C21 111.8(4) . .
C23 C22 H22A 109.2 . .
C21 C22 H22A 109.2 . .
C23 C22 H22B 109.2 . .
C21 C22 H22B 109.2 . .
H22A C22 H22B 107.9 . .
C22 C23 C24 112.3(4) . .
C22 C23 H23A 109.2 . .
C24 C23 H23A 109.2 . .
C22 C23 H23B 109.2 . .
C24 C23 H23B 109.2 . .
H23A C23 H23B 107.9 . .
C19 C24 C23 112.7(4) . .
C19 C24 H24A 109.1 . .
C23 C24 H24A 109.1 . .
C19 C24 H24B 109.1 . .
C23 C24 H24B 109.1 . .
H24A C24 H24B 107.8 . .
O1 C25 C28 106.4(4) . .
O1 C25 H25A 110.4 . .
C28 C25 H25A 110.4 . .
O1 C25 H25B 110.4 . .
C28 C25 H25B 110.4 . .
H25A C25 H25B 108.6 . .
O1 C26 C27 106.7(5) . .
O1 C26 H26A 110.4 . .
C27 C26 H26A 110.4 . .
O1 C26 H26B 110.4 . .
C27 C26 H26B 110.4 . .
H26A C26 H26B 108.6 . .
C28 C27 C26 107.9(4) . .
C28 C27 H27A 110.1 . .
C26 C27 H27A 110.1 . .
C28 C27 H27B 110.1 . .
C26 C27 H27B 110.1 . .
H27A C27 H27B 108.4 . .
C27 C28 C25 107.5(5) . .
C27 C28 H28A 110.2 . .
C25 C28 H28A 110.2 . .
C27 C28 H28B 110.2 . .
C25 C28 H28B 110.2 . .
H28A C28 H28B 108.5 . .
N1 C33 C34 114.5(3) . .
N1 C33 C38 115.1(3) . .
C34 C33 C38 111.4(3) . .
N1 C33 Dy1 44.85(13) . .
C34 C33 Dy1 124.4(2) . .
C38 C33 Dy1 124.1(2) . .
N1 C33 H33 104.9 . .
C34 C33 H33 104.9 . .
C38 C33 H33 104.9 . .
Dy1 C33 H33 60.0 . .
C33 C34 C35 111.7(4) . .
C33 C34 H34A 109.3 . .
C35 C34 H34A 109.3 . .
C33 C34 H34B 109.3 . .
C35 C34 H34B 109.3 . .
H34A C34 H34B 107.9 . .
C36 C35 C34 110.9(4) . .
C36 C35 H35A 109.5 . .
C34 C35 H35A 109.5 . .
C36 C35 H35B 109.5 . .
C34 C35 H35B 109.5 . .
H35A C35 H35B 108.1 . .
C37 C36 C35 111.6(4) . .
C37 C36 H36A 109.3 . .
C35 C36 H36A 109.3 . .
C37 C36 H36B 109.3 . .
C35 C36 H36B 109.3 . .
H36A C36 H36B 108.0 . .
C36 C37 C38 111.9(4) . .
C36 C37 H37A 109.2 . .
C38 C37 H37A 109.2 . .
C36 C37 H37B 109.2 . .
C38 C37 H37B 109.2 . .
H37A C37 H37B 107.9 . .
C33 C38 C37 112.0(3) . .
C33 C38 H38A 109.2 . .
C37 C38 H38A 109.2 . .
C33 C38 H38B 109.2 . .
C37 C38 H38B 109.2 . .
H38A C38 H38B 107.9 . .

loop_
_geom_bond_atom_site_label_1
_geom_bond_atom_site_label_2
_geom_bond_distance
_geom_bond_site_symmetry_2
Dy1 N1 2.169(2) .
Dy1 N2 2.174(2) .
Dy1 O1 2.436(2) .
Dy1 Cl1 2.7197(7) 2_765
Dy1 Cl1 2.7469(7) .
Dy1 C33 2.946(3) .
Dy1 C13 2.977(3) .
Cl1 Dy1 2.7197(7) 2_765
O1 C26 1.430(5) .
O1 C25 1.451(4) .
N1 C33 1.464(4) .
N1 C19 1.468(4) .
N2 C13 1.463(4) .
N2 C1 1.470(3) .
C1 C2 1.521(4) .
C1 C3 1.526(4) .
C1 H1A 0.9800 .
C2 C6 1.533(4) .
C2 H2A 0.9700 .
C2 H2B 0.9700 .
C3 C4 1.519(5) .
C3 H3A 0.9700 .
C3 H3B 0.9700 .
C4 C5 1.507(6) .
C4 H4A 1.0215 .
C4 H4B 1.0457 .
C4 H11 0.8280 .
C5 C6 1.508(6) .
C5 H5A 0.9700 .
C5 H5B 0.9700 .
C6 H6A 0.9700 .
C6 H6B 0.9700 .
C13 C18 1.536(4) .
C13 C14 1.538(4) .
C13 H13 0.9800 .
C14 C15 1.531(5) .
C14 H14A 0.9700 .
C14 H14B 0.9700 .
C15 C16 1.510(7) .
C15 H15A 0.9700 .
C15 H15B 0.9700 .
C16 C17 1.514(7) .
C16 H16A 0.9700 .
C16 H16B 0.9700 .
C17 C18 1.530(5) .
C17 H17A 0.9700 .
C17 H17B 0.9700 .
C18 H18A 0.9700 .
C18 H18B 0.9700 .
C19 C20 1.509(5) .
C19 C24 1.509(5) .
C19 H19 0.9800 .
C20 C21 1.537(6) .
C20 H20A 0.9700 .
C20 H20B 0.9700 .
C21 C22 1.483(8) .
C21 H21A 0.9700 .
C21 H21B 0.9700 .
C22 C23 1.472(7) .
C22 H22A 0.9700 .
C22 H22B 0.9700 .
C23 C24 1.535(5) .
C23 H23A 0.9700 .
C23 H23B 0.9700 .
C24 H24A 0.9700 .
C24 H24B 0.9700 .
C25 C28 1.458(7) .
C25 H25A 0.9700 .
C25 H25B 0.9700 .
C26 C27 1.473(7) .
C26 H26A 0.9700 .
C26 H26B 0.9700 .
C27 C28 1.429(9) .
C27 H27A 0.9700 .
C27 H27B 0.9700 .
C28 H28A 0.9700 .
C28 H28B 0.9700 .
C33 C34 1.502(5) .
C33 C38 1.529(4) .
C33 H33 0.9800 .
C34 C35 1.553(6) .
C34 H34A 0.9700 .
C34 H34B 0.9700 .
C35 C36 1.509(7) .
C35 H35A 0.9700 .
C35 H35B 0.9700 .
C36 C37 1.466(7) .
C36 H36A 0.9700 .
C36 H36B 0.9700 .
C37 C38 1.535(6) .
C37 H37A 0.9700 .
C37 H37B 0.9700 .
C38 H38A 0.9700 .
C38 H38B 0.9700 .

loop_
_geom_torsion_atom_site_label_1
_geom_torsion_atom_site_label_2
_geom_torsion_atom_site_label_3
_geom_torsion_atom_site_label_4
_geom_torsion
_geom_torsion_site_symmetry_1
_geom_torsion_site_symmetry_4
N1 Dy1 Cl1 Dy1 -127.10(7) . 2_765
N2 Dy1 Cl1 Dy1 112.93(7) . 2_765
O1 Dy1 Cl1 Dy1 -22.06(15) . 2_765
Cl1 Dy1 Cl1 Dy1 0.0 2_765 2_765
C33 Dy1 Cl1 Dy1 -99.19(7) . 2_765
C13 Dy1 Cl1 Dy1 131.58(6) . 2_765
N1 Dy1 O1 C26 114.9(4) . .
N2 Dy1 O1 C26 -126.6(4) . .
Cl1 Dy1 O1 C26 -13.1(4) 2_765 .
Cl1 Dy1 O1 C26 8.7(5) . .
C33 Dy1 O1 C26 87.0(4) . .
C13 Dy1 O1 C26 -140.4(4) . .
N1 Dy1 O1 C25 -53.4(3) . .
N2 Dy1 O1 C25 65.1(3) . .
Cl1 Dy1 O1 C25 178.7(3) 2_765 .
Cl1 Dy1 O1 C25 -159.5(2) . .
C33 Dy1 O1 C25 -81.2(3) . .
C13 Dy1 O1 C25 51.3(3) . .
N2 Dy1 N1 C33 -176.21(17) . .
O1 Dy1 N1 C33 -77.76(19) . .
Cl1 Dy1 N1 C33 0.8(2) 2_765 .
Cl1 Dy1 N1 C33 79.52(18) . .
C13 Dy1 N1 C33 159.40(18) . .
N2 Dy1 N1 C19 10.9(3) . .
O1 Dy1 N1 C19 109.3(3) . .
Cl1 Dy1 N1 C19 -172.1(3) 2_765 .
Cl1 Dy1 N1 C19 -93.4(3) . .
C33 Dy1 N1 C19 -172.9(4) . .
C13 Dy1 N1 C19 -13.5(3) . .
N1 Dy1 N2 C13 -59.9(2) . .
O1 Dy1 N2 C13 -154.29(17) . .
Cl1 Dy1 N2 C13 122.67(16) 2_765 .
Cl1 Dy1 N2 C13 42.27(18) . .
C33 Dy1 N2 C13 -63.2(2) . .
N1 Dy1 N2 C1 137.7(2) . .
O1 Dy1 N2 C1 43.3(3) . .
Cl1 Dy1 N2 C1 -39.7(3) 2_765 .
Cl1 Dy1 N2 C1 -120.1(2) . .
C33 Dy1 N2 C1 134.5(2) . .
C13 Dy1 N2 C1 -162.4(4) . .
C13 N2 C1 C2 -137.2(3) . .
Dy1 N2 C1 C2 24.2(4) . .
C13 N2 C1 C3 99.7(3) . .
Dy1 N2 C1 C3 -98.9(3) . .
N2 C1 C2 C6 176.7(3) . .
C3 C1 C2 C6 -56.8(4) . .
N2 C1 C3 C4 -180.0(3) . .
C2 C1 C3 C4 55.8(4) . .
C1 C3 C4 C5 -55.5(4) . .
C3 C4 C5 C6 53.5(5) . .
C4 C5 C6 C2 -53.2(4) . .
C1 C2 C6 C5 56.6(4) . .
C1 N2 C13 C18 -65.8(3) . .
Dy1 N2 C13 C18 128.2(2) . .
C1 N2 C13 C14 62.7(3) . .
Dy1 N2 C13 C14 -103.3(2) . .
C1 N2 C13 Dy1 166.0(3) . .
N1 Dy1 C13 N2 128.72(18) . .
O1 Dy1 C13 N2 30.5(2) . .
Cl1 Dy1 C13 N2 -72.40(19) 2_765 .
Cl1 Dy1 C13 N2 -137.48(18) . .
C33 Dy1 C13 N2 141.07(18) . .
N1 Dy1 C13 C18 46.2(3) . .
N2 Dy1 C13 C18 -82.5(3) . .
O1 Dy1 C13 C18 -52.0(3) . .
Cl1 Dy1 C13 C18 -154.9(3) 2_765 .
Cl1 Dy1 C13 C18 140.1(3) . .
C33 Dy1 C13 C18 58.6(3) . .
N1 Dy1 C13 C14 -132.4(2) . .
N2 Dy1 C13 C14 98.9(3) . .
O1 Dy1 C13 C14 129.4(2) . .
Cl1 Dy1 C13 C14 26.5(2) 2_765 .
Cl1 Dy1 C13 C14 -38.6(2) . .
C33 Dy1 C13 C14 -120.0(2) . .
N2 C13 C14 C15 171.6(3) . .
C18 C13 C14 C15 -56.3(4) . .
Dy1 C13 C14 C15 122.7(3) . .
C13 C14 C15 C16 57.4(5) . .
C14 C15 C16 C17 -55.7(6) . .
C15 C16 C17 C18 54.7(6) . .
C16 C17 C18 C13 -55.8(5) . .
N2 C13 C18 C17 -172.9(3) . .
C14 C13 C18 C17 55.8(4) . .
Dy1 C13 C18 C17 -122.9(3) . .
C33 N1 C19 C20 -107.7(4) . .
Dy1 N1 C19 C20 64.8(4) . .
C33 N1 C19 C24 127.1(3) . .
Dy1 N1 C19 C24 -60.4(4) . .
N1 C19 C20 C21 -176.0(4) . .
C24 C19 C20 C21 -50.3(6) . .
C19 C20 C21 C22 52.1(7) . .
C20 C21 C22 C23 -53.6(6) . .
C21 C22 C23 C24 54.8(6) . .
N1 C19 C24 C23 177.6(3) . .
C20 C19 C24 C23 51.2(5) . .
C22 C23 C24 C19 -54.3(6) . .
C26 O1 C25 C28 20.2(6) . .
Dy1 O1 C25 C28 -168.8(4) . .
C25 O1 C26 C27 -17.0(6) . .
Dy1 O1 C26 C27 173.8(4) . .
O1 C26 C27 C28 7.3(9) . .
C26 C27 C28 C25 5.2(10) . .
O1 C25 C28 C27 -15.5(8) . .
C19 N1 C33 C34 -70.3(4) . .
Dy1 N1 C33 C34 115.0(3) . .
C19 N1 C33 C38 60.7(4) . .
Dy1 N1 C33 C38 -114.0(3) . .
C19 N1 C33 Dy1 174.7(3) . .
N2 Dy1 C33 N1 6.1(3) . .
O1 Dy1 C33 N1 101.00(19) . .
Cl1 Dy1 C33 N1 -179.33(17) 2_765 .
Cl1 Dy1 C33 N1 -102.05(18) . .
C13 Dy1 C33 N1 -26.0(2) . .
N1 Dy1 C33 C34 -91.4(4) . .
N2 Dy1 C33 C34 -85.4(3) . .
O1 Dy1 C33 C34 9.6(3) . .
Cl1 Dy1 C33 C34 89.2(3) 2_765 .
Cl1 Dy1 C33 C34 166.5(3) . .
C13 Dy1 C33 C34 -117.5(3) . .
N1 Dy1 C33 C38 92.6(3) . .
N2 Dy1 C33 C38 98.6(3) . .
O1 Dy1 C33 C38 -166.4(3) . .
Cl1 Dy1 C33 C38 -86.7(3) 2_765 .
Cl1 Dy1 C33 C38 -9.5(3) . .
C13 Dy1 C33 C38 66.5(3) . .
N1 C33 C34 C35 -174.9(4) . .
C38 C33 C34 C35 52.3(5) . .
Dy1 C33 C34 C35 -124.1(3) . .
C33 C34 C35 C36 -54.5(6) . .
C34 C35 C36 C37 56.5(7) . .
C35 C36 C37 C38 -56.7(6) . .
N1 C33 C38 C37 175.5(3) . .
C34 C33 C38 C37 -52.1(5) . .
Dy1 C33 C38 C37 124.4(3) . .
C36 C37 C38 C33 54.4(5) . .
